data_4346285
loop_
_publ_author_name
'Shibata, Seiko'
'Tsuge, Kiyoshi'
'Sasaki, Yoichi'
'Ishizaka, Shoji'
'Kitamura, Noboru'

_publ_section_title
;
 Directional Energy Transfer in Mixed-Metallic Copper(I)-Silver(I)
 Coordination Polymers with Strong Luminescence.
;
_journal_issue 20
_journal_name_full 'Inorganic chemistry'
_journal_page_first 9733
_journal_page_last 9739
_journal_paper_doi 10.1021/acs.inorgchem.5b01224
_journal_volume 54
_journal_year 2015
_chemical_formula_moiety 'C46 H38 Ag1.70 Cu0.30 I2 N2 P2'
_chemical_formula_sum 'C46 H38 Ag1.7 Cu0.3 I2 N2 P2'
_chemical_formula_weight 1137.02
_space_group_IT_number 2
_space_group_name_Hall '-P 1'
_space_group_name_H-M_alt 'P -1'
_symmetry_cell_setting triclinic
_symmetry_Int_Tables_number 2
_symmetry_space_group_name_Hall '-P 1'
_symmetry_space_group_name_H-M 'P -1'
_atom_sites_solution_hydrogens geom
_atom_sites_solution_primary direct
_atom_sites_solution_secondary difmap
_cell_angle_alpha 105.1218(7)
_cell_angle_beta 108.9574(7)
_cell_angle_gamma 92.6425(8)
_cell_formula_units_Z 1
_cell_length_a 9.20397(17)
_cell_length_b 9.64432(17)
_cell_length_c 13.1673(3)
_cell_measurement_reflns_used 9115
_cell_measurement_temperature 153
_cell_measurement_theta_max 68.25
_cell_measurement_theta_min 3.71
_cell_volume 1056.12(4)
_computing_cell_refinement 'RAPID AUTO'
_computing_data_collection 'RAPID AUTO (Rigaku, ????)'
_computing_data_reduction 'RAPID AUTO'
_computing_molecular_graphics 'CrystalStructure 4.0'
_computing_publication_material 'CrystalStructure 4.0 (Rigaku, 2010)'
_computing_structure_refinement 'SHELXL97 (Sheldrick, 2008)'
_computing_structure_solution 'SHELXS97 (Sheldrick, 2008)'
_diffrn_ambient_temperature 153
_diffrn_detector_area_resol_mean 10.000
_diffrn_measured_fraction_theta_full 0.980
_diffrn_measured_fraction_theta_max 0.980
_diffrn_measurement_device_type 'Rigaku R-AXIS RAPID'
_diffrn_measurement_method \w
_diffrn_radiation_type 'Cu K\a'
_diffrn_radiation_wavelength 1.54187
_diffrn_reflns_av_R_equivalents 0.1104
_diffrn_reflns_limit_h_max 10
_diffrn_reflns_limit_h_min -11
_diffrn_reflns_limit_k_max 11
_diffrn_reflns_limit_k_min -11
_diffrn_reflns_limit_l_max 15
_diffrn_reflns_limit_l_min -15
_diffrn_reflns_number 12098
_diffrn_reflns_theta_full 68.25
_diffrn_reflns_theta_max 68.25
_diffrn_standards_number 0
_exptl_absorpt_coefficient_mu 18.950
_exptl_absorpt_correction_T_max 0.150
_exptl_absorpt_correction_T_min 0.087
_exptl_absorpt_correction_type multi-scan
_exptl_absorpt_process_details 'ABSCOR (Rigaku, 1995)'
_exptl_crystal_colour 'pale yellow'
_exptl_crystal_density_diffrn 1.788
_exptl_crystal_density_method 'not measured'
_exptl_crystal_description block
_exptl_crystal_F_000 552.60
_exptl_crystal_size_max 0.170
_exptl_crystal_size_mid 0.150
_exptl_crystal_size_min 0.100
_refine_diff_density_max 1.520
_refine_diff_density_min -1.580
_refine_ls_extinction_method none
_refine_ls_goodness_of_fit_ref 1.067
_refine_ls_hydrogen_treatment constr
_refine_ls_number_parameters 245
_refine_ls_number_reflns 3786
_refine_ls_number_restraints 0
_refine_ls_R_factor_gt 0.0525
_refine_ls_shift/su_max 0.000
_refine_ls_structure_factor_coef Fsqd
_refine_ls_weighting_details 'w = 1/[\s^2^(Fo^2^)+(0.0595P)^2^+0.0000P] where P=(Fo^2^+2Fc^2^)/3'
_refine_ls_weighting_scheme calc
_refine_ls_wR_factor_ref 0.1431
_reflns_number_gt 3221
_reflns_number_total 3786
_reflns_threshold_expression F^2^>2.0\s(F^2^)
_cod_data_source_file ic5b01224_si_003.cif
_cod_data_source_block mix15p_CuAg
_cod_original_formula_sum 'C46 H38 Ag1.70 Cu0.30 I2 N2 P2'
_cod_database_code 4346285

loop_
_symmetry_equiv_pos_site_id
_symmetry_equiv_pos_as_xyz
1 +X,+Y,+Z
2 -X,-Y,-Z

loop_
_atom_site_label
_atom_site_type_symbol
_atom_site_fract_x
_atom_site_fract_y
_atom_site_fract_z
_atom_site_U_iso_or_equiv
_atom_site_adp_type
_atom_site_occupancy
_atom_site_symmetry_multiplicity
_atom_site_calc_flag
_atom_site_refinement_flags
I1 I -0.21064(4) 0.11633(4) -0.08306(3) 0.03543(18) Uani 1.0 2 d .
Ag1 Ag 0.04549(6) -0.01478(5) -0.10532(4) 0.0327(3) Uani 0.845(4) 2 d .
Cu1 Cu 0.04549(6) -0.01478(5) -0.10532(4) 0.0327(3) Uani 0.155(4) 2 d .
P1 P 0.00321(18) -0.21570(16) -0.27097(12) 0.0276(4) Uani 1.0 2 d .
N1 N 0.2226(6) 0.1874(5) -0.0689(4) 0.0331(12) Uani 1.0 2 d .
C1 C 0.1808(7) 0.3077(7) -0.0958(5) 0.0371(15) Uani 1.0 2 d .
C2 C 0.2837(7) 0.4317(7) -0.0707(5) 0.0332(14) Uani 1.0 2 d .
C3 C 0.4423(7) 0.4349(6) -0.0147(5) 0.0281(13) Uani 1.0 2 d .
C4 C 0.4841(8) 0.3098(7) 0.0127(5) 0.0385(16) Uani 1.0 2 d .
C5 C 0.3752(8) 0.1898(7) -0.0152(5) 0.0374(15) Uani 1.0 2 d .
C6 C 0.1848(7) -0.2763(7) -0.2808(5) 0.0305(14) Uani 1.0 2 d .
C7 C 0.3087(7) -0.1666(7) -0.2560(5) 0.0324(14) Uani 1.0 2 d .
C8 C 0.4479(8) -0.2044(7) -0.2647(5) 0.0415(17) Uani 1.0 2 d .
C9 C 0.4694(8) -0.3483(8) -0.2957(5) 0.0413(16) Uani 1.0 2 d .
C10 C 0.3474(8) -0.4572(7) -0.3165(5) 0.0366(15) Uani 1.0 2 d .
C11 C 0.2075(7) -0.4199(6) -0.3102(5) 0.0302(14) Uani 1.0 2 d .
C12 C -0.1134(7) -0.3835(6) -0.2833(5) 0.0257(13) Uani 1.0 2 d .
C13 C -0.1135(7) -0.4116(7) -0.1850(5) 0.0311(14) Uani 1.0 2 d .
C14 C -0.1934(7) -0.5400(7) -0.1901(5) 0.0360(15) Uani 1.0 2 d .
C15 C -0.2747(8) -0.6412(7) -0.2938(5) 0.0365(15) Uani 1.0 2 d .
C16 C -0.2776(8) -0.6120(7) -0.3916(5) 0.0419(17) Uani 1.0 2 d .
C17 C -0.1962(7) -0.4825(6) -0.3859(5) 0.0348(15) Uani 1.0 2 d .
C18 C -0.0916(7) -0.1820(6) -0.4058(5) 0.0271(13) Uani 1.0 2 d .
C19 C -0.2304(9) -0.1294(8) -0.4228(6) 0.0474(18) Uani 1.0 2 d .
C20 C -0.3094(10) -0.1072(8) -0.5258(7) 0.062(3) Uani 1.0 2 d .
C21 C -0.2480(11) -0.1349(8) -0.6095(6) 0.064(3) Uani 1.0 2 d .
C22 C -0.1067(9) -0.1842(7) -0.5927(6) 0.0472(19) Uani 1.0 2 d .
C23 C -0.0295(9) -0.2091(7) -0.4916(5) 0.0418(17) Uani 1.0 2 d .
H1 H 0.0740 0.3083 -0.1344 0.0445 Uiso 1.0 2 calc R
H2 H 0.2467 0.5143 -0.0915 0.0398 Uiso 1.0 2 calc R
H4 H 0.5901 0.3062 0.0515 0.0462 Uiso 1.0 2 calc R
H5 H 0.4093 0.1056 0.0042 0.0448 Uiso 1.0 2 calc R
H7 H 0.2963 -0.0673 -0.2334 0.0389 Uiso 1.0 2 calc R
H8 H 0.5304 -0.1303 -0.2492 0.0498 Uiso 1.0 2 calc R
H9 H 0.5651 -0.3733 -0.3027 0.0496 Uiso 1.0 2 calc R
H10 H 0.3616 -0.5564 -0.3348 0.0440 Uiso 1.0 2 calc R
H11 H 0.1249 -0.4942 -0.3264 0.0362 Uiso 1.0 2 calc R
H13 H -0.0588 -0.3427 -0.1144 0.0373 Uiso 1.0 2 calc R
H14 H -0.1929 -0.5593 -0.1228 0.0431 Uiso 1.0 2 calc R
H15 H -0.3278 -0.7299 -0.2971 0.0437 Uiso 1.0 2 calc R
H16 H -0.3346 -0.6795 -0.4624 0.0503 Uiso 1.0 2 calc R
H17 H -0.1979 -0.4625 -0.4532 0.0417 Uiso 1.0 2 calc R
H19 H -0.2727 -0.1082 -0.3645 0.0569 Uiso 1.0 2 calc R
H20 H -0.4067 -0.0724 -0.5380 0.0742 Uiso 1.0 2 calc R
H21 H -0.3032 -0.1200 -0.6797 0.0770 Uiso 1.0 2 calc R
H22 H -0.0627 -0.2009 -0.6501 0.0566 Uiso 1.0 2 calc R
H23 H 0.0670 -0.2451 -0.4802 0.0501 Uiso 1.0 2 calc R

loop_
_atom_site_aniso_label
_atom_site_aniso_U_11
_atom_site_aniso_U_22
_atom_site_aniso_U_33
_atom_site_aniso_U_12
_atom_site_aniso_U_13
_atom_site_aniso_U_23
I1 0.0284(4) 0.0361(3) 0.0356(3) -0.0040(2) 0.0046(2) 0.0101(2)
Ag1 0.0323(4) 0.0300(4) 0.0289(3) -0.0022(3) 0.0089(3) 0.0005(3)
Cu1 0.0323(4) 0.0300(4) 0.0289(3) -0.0022(3) 0.0089(3) 0.0005(3)
P1 0.0244(10) 0.0302(8) 0.0280(8) 0.0021(7) 0.0104(7) 0.0067(6)
N1 0.025(4) 0.039(3) 0.029(3) -0.006(3) 0.004(3) 0.007(3)
C1 0.018(4) 0.054(4) 0.039(4) -0.002(3) 0.003(3) 0.023(3)
C2 0.023(4) 0.038(4) 0.041(4) 0.003(3) 0.006(3) 0.021(3)
C3 0.032(4) 0.030(3) 0.018(3) -0.008(3) 0.007(3) 0.003(3)
C4 0.017(4) 0.042(4) 0.050(4) -0.004(3) 0.006(3) 0.012(3)
C5 0.029(4) 0.030(4) 0.048(4) 0.005(3) 0.008(3) 0.010(3)
C6 0.019(4) 0.042(4) 0.024(3) -0.004(3) -0.002(3) 0.013(3)
C7 0.023(4) 0.032(4) 0.043(4) 0.001(3) 0.015(3) 0.009(3)
C8 0.035(5) 0.037(4) 0.043(4) -0.016(3) 0.011(4) 0.002(3)
C9 0.017(4) 0.057(5) 0.037(4) -0.000(3) -0.001(3) 0.005(3)
C10 0.024(4) 0.040(4) 0.041(4) 0.009(3) 0.005(3) 0.009(3)
C11 0.024(4) 0.027(3) 0.035(4) -0.002(3) 0.007(3) 0.006(3)
C12 0.017(4) 0.032(3) 0.029(3) 0.005(3) 0.012(3) 0.007(3)
C13 0.022(4) 0.036(4) 0.028(3) -0.002(3) 0.004(3) 0.004(3)
C14 0.027(4) 0.046(4) 0.038(4) 0.003(3) 0.010(3) 0.018(3)
C15 0.035(5) 0.036(4) 0.044(4) 0.003(3) 0.022(4) 0.012(3)
C16 0.035(5) 0.041(4) 0.036(4) -0.009(4) 0.004(3) 0.003(3)
C17 0.034(4) 0.038(4) 0.026(3) -0.006(3) 0.009(3) 0.002(3)
C18 0.026(4) 0.032(4) 0.022(3) 0.004(3) 0.007(3) 0.006(3)
C19 0.041(5) 0.055(5) 0.045(4) 0.014(4) 0.016(4) 0.009(4)
C20 0.059(6) 0.062(5) 0.057(5) 0.022(5) 0.004(5) 0.023(4)
C21 0.099(8) 0.040(5) 0.033(4) -0.012(5) -0.001(5) 0.013(4)
C22 0.068(6) 0.038(4) 0.033(4) 0.003(4) 0.016(4) 0.010(3)
C23 0.042(5) 0.034(4) 0.036(4) -0.009(3) 0.003(4) 0.004(3)

loop_
_atom_type_symbol
_atom_type_description
_atom_type_scat_dispersion_real
_atom_type_scat_dispersion_imag
_atom_type_scat_source
C C 0.0181 0.0091
;
International Tables for Crystallography
(1992, Vol. C, Tables 4.2.6.8 and 6.1.1.4)
;
H H 0.0000 0.0000
;
International Tables for Crystallography
(1992, Vol. C, Table 6.1.1.4)
;
N N 0.0311 0.0180
;
International Tables for Crystallography
(1992, Vol. C, Tables 4.2.6.8 and 6.1.1.4)
;
Ag Ag 0.1306 4.2820
;
International Tables for Crystallography
(1992, Vol. C, Tables 4.2.6.8 and 6.1.1.4)
;
P P 0.2955 0.4335
;
International Tables for Crystallography
(1992, Vol. C, Tables 4.2.6.8 and 6.1.1.4)
;
I I -0.3257 6.8362
;
International Tables for Crystallography
(1992, Vol. C, Tables 4.2.6.8 and 6.1.1.4)
;
Cu Cu -1.9646 0.5888
;
International Tables for Crystallography
(1992, Vol. C, Tables 4.2.6.8 and 6.1.1.4)
;

loop_
_geom_angle_atom_site_label_1
_geom_angle_atom_site_label_2
_geom_angle_atom_site_label_3
_geom_angle
_geom_angle_publ_flag
_geom_angle_site_symmetry_1
_geom_angle_site_symmetry_3
Ag1 I1 Ag1 66.030(19) yes . 2_555
Ag1 I1 Cu1 0.00(2) yes . .
Ag1 I1 Cu1 66.030(19) yes . 2_555
Ag1 I1 Cu1 66.030(19) yes 2_555 .
Ag1 I1 Cu1 0.00(2) yes 2_555 2_555
Cu1 I1 Cu1 66.030(19) yes . 2_555
I1 Ag1 I1 113.97(3) yes . 2_555
I1 Ag1 P1 117.65(5) yes . .
I1 Ag1 N1 100.81(14) yes . .
I1 Ag1 P1 105.75(5) yes 2_555 .
I1 Ag1 N1 98.50(12) yes 2_555 .
P1 Ag1 N1 118.88(14) yes . .
I1 Cu1 I1 113.97(3) yes . 2_555
I1 Cu1 P1 117.65(5) yes . .
I1 Cu1 N1 100.81(14) yes . .
I1 Cu1 P1 105.75(5) yes 2_555 .
I1 Cu1 N1 98.50(12) yes 2_555 .
P1 Cu1 N1 118.88(14) yes . .
Ag1 P1 Cu1 0.00(3) yes . .
Ag1 P1 C6 112.27(16) yes . .
Ag1 P1 C12 116.7(2) yes . .
Ag1 P1 C18 116.26(19) yes . .
Cu1 P1 C6 112.27(16) yes . .
Cu1 P1 C12 116.7(2) yes . .
Cu1 P1 C18 116.26(19) yes . .
C6 P1 C12 103.2(3) yes . .
C6 P1 C18 103.9(3) yes . .
C12 P1 C18 102.9(3) yes . .
Ag1 N1 Cu1 0.00(3) yes . .
Ag1 N1 C1 123.1(4) yes . .
Ag1 N1 C5 120.5(5) yes . .
Cu1 N1 C1 123.1(4) yes . .
Cu1 N1 C5 120.5(5) yes . .
C1 N1 C5 116.4(6) yes . .
N1 C1 C2 124.0(6) yes . .
C1 C2 C3 119.8(6) yes . .
C2 C3 C3 122.1(6) yes . 2_665
C2 C3 C4 115.6(6) yes . .
C3 C3 C4 122.3(5) yes 2_665 .
C3 C4 C5 121.5(6) yes . .
N1 C5 C4 122.7(6) yes . .
P1 C6 C7 116.5(5) yes . .
P1 C6 C11 124.6(5) yes . .
C7 C6 C11 118.9(6) yes . .
C6 C7 C8 119.7(6) yes . .
C7 C8 C9 121.2(7) yes . .
C8 C9 C10 118.9(7) yes . .
C9 C10 C11 120.0(6) yes . .
C6 C11 C10 121.3(6) yes . .
P1 C12 C13 118.0(4) yes . .
P1 C12 C17 122.2(6) yes . .
C13 C12 C17 119.7(6) yes . .
C12 C13 C14 120.0(5) yes . .
C13 C14 C15 120.2(7) yes . .
C14 C15 C16 119.9(6) yes . .
C15 C16 C17 119.7(5) yes . .
C12 C17 C16 120.5(6) yes . .
P1 C18 C19 117.9(6) yes . .
P1 C18 C23 122.9(5) yes . .
C19 C18 C23 119.2(6) yes . .
C18 C19 C20 119.8(8) yes . .
C19 C20 C21 120.5(8) yes . .
C20 C21 C22 120.3(7) yes . .
C21 C22 C23 119.4(8) yes . .
C18 C23 C22 120.8(7) yes . .
N1 C1 H1 117.985 no . .
C2 C1 H1 117.969 no . .
C1 C2 H2 120.107 no . .
C3 C2 H2 120.102 no . .
C3 C4 H4 119.226 no . .
C5 C4 H4 119.233 no . .
N1 C5 H5 118.671 no . .
C4 C5 H5 118.674 no . .
C6 C7 H7 120.173 no . .
C8 C7 H7 120.175 no . .
C7 C8 H8 119.412 no . .
C9 C8 H8 119.406 no . .
C8 C9 H9 120.539 no . .
C10 C9 H9 120.530 no . .
C9 C10 H10 120.016 no . .
C11 C10 H10 120.023 no . .
C6 C11 H11 119.361 no . .
C10 C11 H11 119.366 no . .
C12 C13 H13 119.986 no . .
C14 C13 H13 120.001 no . .
C13 C14 H14 119.911 no . .
C15 C14 H14 119.904 no . .
C14 C15 H15 120.076 no . .
C16 C15 H15 120.064 no . .
C15 C16 H16 120.152 no . .
C17 C16 H16 120.160 no . .
C12 C17 H17 119.749 no . .
C16 C17 H17 119.752 no . .
C18 C19 H19 120.085 no . .
C20 C19 H19 120.095 no . .
C19 C20 H20 119.738 no . .
C21 C20 H20 119.736 no . .
C20 C21 H21 119.848 no . .
C22 C21 H21 119.853 no . .
C21 C22 H22 120.319 no . .
C23 C22 H22 120.324 no . .
C18 C23 H23 119.597 no . .
C22 C23 H23 119.606 no . .

loop_
_geom_bond_atom_site_label_1
_geom_bond_atom_site_label_2
_geom_bond_distance
_geom_bond_publ_flag
_geom_bond_site_symmetry_2
I1 Ag1 2.7879(7) yes .
I1 Ag1 2.8944(7) yes 2_555
I1 Cu1 2.7879(7) yes .
I1 Cu1 2.8944(7) yes 2_555
Ag1 P1 2.4161(15) yes .
Ag1 N1 2.324(5) yes .
Cu1 P1 2.4161(15) yes .
Cu1 N1 2.324(5) yes .
P1 C6 1.828(7) yes .
P1 C12 1.840(6) yes .
P1 C18 1.827(6) yes .
N1 C1 1.337(9) yes .
N1 C5 1.348(8) yes .
C1 C2 1.387(9) yes .
C2 C3 1.401(8) yes .
C3 C3 1.487(8) yes 2_665
C3 C4 1.383(9) yes .
C4 C5 1.382(9) yes .
C6 C7 1.412(9) yes .
C6 C11 1.382(9) yes .
C7 C8 1.380(10) yes .
C8 C9 1.384(10) yes .
C9 C10 1.407(10) yes .
C10 C11 1.375(10) yes .
C12 C13 1.389(10) yes .
C12 C17 1.382(7) yes .
C13 C14 1.386(9) yes .
C14 C15 1.397(7) yes .
C15 C16 1.380(11) yes .
C16 C17 1.398(10) yes .
C18 C19 1.368(10) yes .
C18 C23 1.397(11) yes .
C19 C20 1.393(11) yes .
C20 C21 1.368(14) yes .
C21 C22 1.375(13) yes .
C22 C23 1.379(10) yes .
C1 H1 0.950 no .
C2 H2 0.950 no .
C4 H4 0.950 no .
C5 H5 0.950 no .
C7 H7 0.950 no .
C8 H8 0.950 no .
C9 H9 0.950 no .
C10 H10 0.950 no .
C11 H11 0.950 no .
C13 H13 0.950 no .
C14 H14 0.950 no .
C15 H15 0.950 no .
C16 H16 0.950 no .
C17 H17 0.950 no .
C19 H19 0.950 no .
C20 H20 0.950 no .
C21 H21 0.950 no .
C22 H22 0.950 no .
C23 H23 0.950 no .

loop_
_geom_contact_atom_site_label_1
_geom_contact_atom_site_label_2
_geom_contact_distance
_geom_contact_publ_flag
_geom_contact_site_symmetry_2
N1 C3 2.833(8) no .
C1 C4 2.688(9) no .
C2 C4 2.970(9) no 2_665
C2 C5 2.713(10) no .
C6 C9 2.795(10) no .
C6 C17 3.597(9) no .
C6 C23 3.085(9) no .
C7 C10 2.779(9) no .
C7 C18 3.545(8) no .
C7 C23 3.526(8) no .
C8 C11 2.764(9) no .
C11 C12 3.112(10) no .
C11 C17 3.499(9) no .
C12 C15 2.783(9) no .
C12 C19 3.442(10) no .
C13 C16 2.781(7) no .
C14 C17 2.768(10) no .
C17 C18 3.114(9) no .
C17 C19 3.577(10) no .
C18 C21 2.768(10) no .
C19 C22 2.769(12) no .
C20 C23 2.741(12) no .
C4 C8 3.593(10) no 2_655
C4 C9 3.526(10) no 2_655
C5 C8 3.474(9) no 2_655
C8 C4 3.593(10) no 2_655
C8 C5 3.474(9) no 2_655
C9 C4 3.526(10) no 2_655
C10 C17 3.581(9) no 2_544
C17 C10 3.581(9) no 2_544
I1 H1 3.4795 no .
I1 H5 3.3222 no 2_555
I1 H13 3.1664 no 2_555
Ag1 H1 3.2466 no .
Ag1 H5 3.2052 no .
Ag1 H7 3.2588 no .
Ag1 H13 3.2229 no .
Ag1 H19 3.5630 no .
Cu1 H1 3.2466 no .
Cu1 H5 3.2052 no .
Cu1 H7 3.2588 no .
Cu1 H13 3.2229 no .
Cu1 H19 3.5630 no .
P1 H7 2.8244 no .
P1 H11 2.9645 no .
P1 H13 2.8454 no .
P1 H17 2.9283 no .
P1 H19 2.8140 no .
P1 H23 2.9456 no .
N1 H2 3.2475 no .
N1 H4 3.2368 no .
N1 H7 3.0853 no .
N1 H13 3.3198 no 2_555
C1 H5 3.1427 no .
C1 H13 3.2551 no 2_555
C1 H14 3.2099 no 2_555
C2 H4 3.2236 no .
C2 H4 2.6472 no 2_665
C2 H14 2.9236 no 2_555
C3 H1 3.2576 no .
C3 H2 2.7021 no 2_665
C3 H4 2.6767 no 2_665
C3 H5 3.2574 no .
C3 H14 3.4368 no 2_555
C4 H2 3.2261 no .
C4 H2 2.6685 no 2_665
C5 H1 3.1401 no .
C5 H7 3.1128 no .
C6 H8 3.2706 no .
C6 H10 3.2566 no .
C6 H17 3.5881 no .
C6 H23 2.5988 no .
C7 H5 3.5371 no .
C7 H9 3.2644 no .
C7 H11 3.2655 no .
C7 H23 2.9410 no .
C8 H10 3.2626 no .
C9 H7 3.2626 no .
C9 H11 3.2646 no .
C10 H8 3.2626 no .
C11 H7 3.2658 no .
C11 H9 3.2668 no .
C11 H17 3.5390 no .
C11 H23 3.1328 no .
C12 H11 2.6425 no .
C12 H14 3.2606 no .
C12 H16 3.2694 no .
C12 H19 3.3413 no .
C13 H11 3.3102 no .
C13 H15 3.2684 no .
C13 H17 3.2544 no .
C14 H16 3.2632 no .
C15 H13 3.2696 no .
C15 H17 3.2576 no .
C16 H11 3.5757 no .
C16 H14 3.2593 no .
C17 H11 2.8167 no .
C17 H13 3.2547 no .
C17 H15 3.2620 no .
C18 H7 3.4907 no .
C18 H17 2.6727 no .
C18 H20 3.2429 no .
C18 H22 3.2717 no .
C19 H17 3.1721 no .
C19 H21 3.2543 no .
C19 H23 3.2398 no .
C20 H22 3.2375 no .
C21 H19 3.2522 no .
C21 H23 3.2335 no .
C22 H20 3.2348 no .
C23 H17 3.0716 no .
C23 H19 3.2470 no .
C23 H21 3.2356 no .
H1 H2 2.3087 no .
H1 H13 3.2554 no 2_555
H1 H14 3.4056 no 2_555
H2 H4 2.0745 no 2_665
H2 H14 2.9469 no 2_555
H4 H5 2.3017 no .
H5 H7 2.9418 no .
H7 H8 2.3241 no .
H7 H23 3.2031 no .
H8 H9 2.3329 no .
H9 H10 2.3653 no .
H10 H11 2.3159 no .
H11 H17 2.9720 no .
H11 H23 3.4807 no .
H13 H14 2.3344 no .
H14 H15 2.3466 no .
H15 H16 2.3332 no .
H16 H17 2.3466 no .
H17 H19 3.4886 no .
H17 H23 3.3089 no .
H19 H20 2.3402 no .
H20 H21 2.3125 no .
H21 H22 2.3273 no .
H22 H23 2.3276 no .
I1 H4 3.2539 no 1_455
I1 H8 3.0820 no 1_455
I1 H14 3.3095 no 1_565
I1 H15 3.4139 no 1_565
N1 H21 3.5291 no 2_554
N1 H22 3.5513 no 2_554
C1 H21 3.5847 no 2_554
C1 H22 3.0294 no 2_554
C2 H11 3.4831 no 1_565
C5 H5 3.5526 no 2_655
C5 H8 3.5113 no 2_655
C6 H2 3.5251 no 1_545
C6 H4 3.1521 no 2_655
C7 H4 3.2100 no 2_655
C7 H5 3.3649 no 2_655
C7 H21 3.0935 no 2_554
C8 H4 3.3179 no 2_655
C8 H5 3.1065 no 2_655
C8 H16 3.2578 no 2_544
C8 H19 3.4369 no 1_655
C9 H4 3.3586 no 2_655
C9 H16 3.1099 no 2_544
C9 H17 3.4022 no 2_544
C10 H2 3.4491 no 1_545
C10 H4 3.2541 no 2_655
C10 H16 3.4679 no 2_544
C10 H17 2.7672 no 2_544
C11 H2 3.0212 no 1_545
C11 H4 3.1646 no 2_655
C11 H17 2.9946 no 2_544
C12 H9 2.8947 no 1_455
C13 H1 3.3676 no 1_545
C13 H2 3.3234 no 1_545
C13 H9 2.9511 no 1_455
C14 H1 2.9073 no 1_545
C14 H9 3.0262 no 1_455
C15 H1 3.3524 no 1_545
C15 H9 3.0436 no 1_455
C15 H10 3.3874 no 1_455
C16 H9 2.9612 no 1_455
C16 H23 3.1085 no 2_544
C17 H9 2.8832 no 1_455
C17 H23 3.2641 no 2_544
C19 H10 3.5969 no 2_544
C20 H10 3.2101 no 2_544
C20 H15 3.4065 no 2_444
C20 H20 3.4084 no 2_454
C21 H7 3.1410 no 2_554
C21 H10 2.9282 no 2_544
C22 H1 3.5957 no 2_554
C22 H10 3.0716 no 2_544
C22 H11 2.9825 no 2_544
C23 H10 3.4364 no 2_544
C23 H11 3.0862 no 2_544
H1 C13 3.3676 no 1_565
H1 C14 2.9073 no 1_565
H1 C15 3.3524 no 1_565
H1 C22 3.5957 no 2_554
H1 H14 2.8495 no 1_565
H1 H15 3.5654 no 1_565
H1 H22 2.7204 no 2_554
H2 C6 3.5251 no 1_565
H2 C10 3.4491 no 1_565
H2 C11 3.0212 no 1_565
H2 C13 3.3234 no 1_565
H2 H11 2.9046 no 1_565
H2 H13 3.1502 no 1_565
H4 I1 3.2539 no 1_655
H4 C6 3.1521 no 2_655
H4 C7 3.2100 no 2_655
H4 C8 3.3179 no 2_655
H4 C9 3.3586 no 2_655
H4 C10 3.2541 no 2_655
H4 C11 3.1646 no 2_655
H5 C5 3.5526 no 2_655
H5 C7 3.3649 no 2_655
H5 C8 3.1065 no 2_655
H5 H5 2.6954 no 2_655
H5 H7 3.4559 no 2_655
H5 H8 3.0323 no 2_655
H7 C21 3.1410 no 2_554
H7 H5 3.4559 no 2_655
H7 H21 2.3863 no 2_554
H8 I1 3.0820 no 1_655
H8 C5 3.5113 no 2_655
H8 H5 3.0323 no 2_655
H8 H16 3.5566 no 2_544
H8 H19 2.7486 no 1_655
H8 H21 3.3840 no 2_554
H9 C12 2.8947 no 1_655
H9 C13 2.9511 no 1_655
H9 C14 3.0262 no 1_655
H9 C15 3.0436 no 1_655
H9 C16 2.9612 no 1_655
H9 C17 2.8832 no 1_655
H9 H13 3.4880 no 1_655
H9 H14 3.5983 no 1_655
H9 H16 3.5023 no 1_655
H9 H16 3.3140 no 2_544
H9 H17 3.3939 no 1_655
H9 H19 3.3088 no 1_655
H10 C15 3.3874 no 1_655
H10 C19 3.5969 no 2_544
H10 C20 3.2101 no 2_544
H10 C21 2.9282 no 2_544
H10 C22 3.0716 no 2_544
H10 C23 3.4364 no 2_544
H10 H15 3.3424 no 1_655
H10 H17 2.7662 no 2_544
H10 H21 3.2079 no 2_544
H10 H22 3.4491 no 2_544
H11 C2 3.4831 no 1_545
H11 C22 2.9825 no 2_544
H11 C23 3.0862 no 2_544
H11 H2 2.9046 no 1_545
H11 H17 3.1159 no 2_544
H11 H22 2.8847 no 2_544
H11 H23 3.0418 no 2_544
H13 H2 3.1502 no 1_545
H13 H9 3.4880 no 1_455
H14 I1 3.3095 no 1_545
H14 H1 2.8495 no 1_545
H14 H9 3.5983 no 1_455
H15 I1 3.4139 no 1_545
H15 C20 3.4065 no 2_444
H15 H1 3.5654 no 1_545
H15 H10 3.3424 no 1_455
H15 H20 2.8782 no 2_444
H15 H21 3.5163 no 2_444
H16 C8 3.2578 no 2_544
H16 C9 3.1099 no 2_544
H16 C10 3.4679 no 2_544
H16 H8 3.5566 no 2_544
H16 H9 3.5023 no 1_455
H16 H9 3.3140 no 2_544
H16 H20 3.2985 no 2_444
H16 H23 2.8730 no 2_544
H17 C9 3.4022 no 2_544
H17 C10 2.7672 no 2_544
H17 C11 2.9946 no 2_544
H17 H9 3.3939 no 1_455
H17 H10 2.7662 no 2_544
H17 H11 3.1159 no 2_544
H17 H23 3.1435 no 2_544
H19 C8 3.4369 no 1_455
H19 H8 2.7486 no 1_455
H19 H9 3.3088 no 1_455
H19 H20 3.5453 no 2_454
H20 C20 3.4084 no 2_454
H20 H15 2.8782 no 2_444
H20 H16 3.2985 no 2_444
H20 H19 3.5453 no 2_454
H20 H20 2.5514 no 2_454
H21 N1 3.5291 no 2_554
H21 C1 3.5847 no 2_554
H21 C7 3.0935 no 2_554
H21 H7 2.3863 no 2_554
H21 H8 3.3840 no 2_554
H21 H10 3.2079 no 2_544
H21 H15 3.5163 no 2_444
H22 N1 3.5513 no 2_554
H22 C1 3.0294 no 2_554
H22 H1 2.7204 no 2_554
H22 H10 3.4491 no 2_544
H22 H11 2.8847 no 2_544
H23 C16 3.1085 no 2_544
H23 C17 3.2641 no 2_544
H23 H11 3.0418 no 2_544
H23 H16 2.8730 no 2_544
H23 H17 3.1435 no 2_544

loop_
_geom_torsion_atom_site_label_1
_geom_torsion_atom_site_label_2
_geom_torsion_atom_site_label_3
_geom_torsion_atom_site_label_4
_geom_torsion
_geom_torsion_publ_flag
_geom_torsion_site_symmetry_1
_geom_torsion_site_symmetry_3
_geom_torsion_site_symmetry_4
Ag1 I1 Ag1 I1 0.000(16) no . 2_555 2_555
Ag1 I1 Ag1 P1 130.77(3) no . 2_555 2_555
Ag1 I1 Ag1 N1 -105.89(2) no . 2_555 2_555
Ag1 I1 Ag1 I1 0.000(16) no 2_555 . 2_555
Ag1 I1 Ag1 P1 124.63(3) no 2_555 . .
Ag1 I1 Ag1 N1 -104.446(19) no 2_555 . .
Ag1 I1 Cu1 I1 0.000(16) no . 2_555 2_555
Ag1 I1 Cu1 P1 130.77(3) no . 2_555 2_555
Ag1 I1 Cu1 N1 -105.89(2) no . 2_555 2_555
Cu1 I1 Ag1 I1 0.000(16) no 2_555 . 2_555
Cu1 I1 Ag1 P1 124.63(3) no 2_555 . .
Cu1 I1 Ag1 N1 -104.446(19) no 2_555 . .
Ag1 I1 Cu1 I1 0.000(16) no 2_555 . 2_555
Ag1 I1 Cu1 P1 124.63(3) no 2_555 . .
Ag1 I1 Cu1 N1 -104.446(19) no 2_555 . .
Cu1 I1 Ag1 I1 0.000(16) no . 2_555 2_555
Cu1 I1 Ag1 P1 130.77(3) no . 2_555 2_555
Cu1 I1 Ag1 N1 -105.89(2) no . 2_555 2_555
Cu1 I1 Cu1 I1 0.000(16) no . 2_555 2_555
Cu1 I1 Cu1 P1 130.77(3) no . 2_555 2_555
Cu1 I1 Cu1 N1 -105.89(2) no . 2_555 2_555
Cu1 I1 Cu1 I1 0.000(16) no 2_555 . 2_555
Cu1 I1 Cu1 P1 124.63(3) no 2_555 . .
Cu1 I1 Cu1 N1 -104.446(19) no 2_555 . .
I1 Ag1 P1 C6 173.62(6) no . . .
I1 Ag1 P1 C12 -67.58(9) no . . .
I1 Ag1 P1 C18 54.23(11) no . . .
I1 Ag1 N1 C1 -32.3(4) no . . .
I1 Ag1 N1 C5 145.6(4) no . . .
I1 Ag1 P1 C6 -57.75(9) no 2_555 . .
I1 Ag1 P1 C12 61.05(8) no 2_555 . .
I1 Ag1 P1 C18 -177.14(7) no 2_555 . .
I1 Ag1 N1 C1 -148.8(4) no 2_555 . .
I1 Ag1 N1 C5 29.1(4) no 2_555 . .
P1 Ag1 N1 C1 97.9(4) no . . .
P1 Ag1 N1 C5 -84.2(4) no . . .
N1 Ag1 P1 C6 51.57(17) no . . .
N1 Ag1 P1 C12 170.37(15) no . . .
N1 Ag1 P1 C18 -67.82(17) no . . .
I1 Cu1 P1 C6 173.62(6) no . . .
I1 Cu1 P1 C12 -67.58(9) no . . .
I1 Cu1 P1 C18 54.23(11) no . . .
I1 Cu1 N1 C1 -32.3(4) no . . .
I1 Cu1 N1 C5 145.6(4) no . . .
I1 Cu1 P1 C6 -57.75(9) no 2_555 . .
I1 Cu1 P1 C12 61.05(8) no 2_555 . .
I1 Cu1 P1 C18 -177.14(7) no 2_555 . .
I1 Cu1 N1 C1 -148.8(4) no 2_555 . .
I1 Cu1 N1 C5 29.1(4) no 2_555 . .
P1 Cu1 N1 C1 97.9(4) no . . .
P1 Cu1 N1 C5 -84.2(4) no . . .
N1 Cu1 P1 C6 51.57(17) no . . .
N1 Cu1 P1 C12 170.37(15) no . . .
N1 Cu1 P1 C18 -67.82(17) no . . .
Ag1 P1 C6 C7 -43.6(5) no . . .
Ag1 P1 C6 C11 136.2(4) no . . .
Ag1 P1 C12 C13 -27.5(5) no . . .
Ag1 P1 C12 C17 154.2(4) no . . .
Ag1 P1 C18 C19 -53.9(4) no . . .
Ag1 P1 C18 C23 126.9(4) no . . .
Cu1 P1 C6 C7 -43.6(5) no . . .
Cu1 P1 C6 C11 136.2(4) no . . .
Cu1 P1 C12 C13 -27.5(5) no . . .
Cu1 P1 C12 C17 154.2(4) no . . .
Cu1 P1 C18 C19 -53.9(4) no . . .
Cu1 P1 C18 C23 126.9(4) no . . .
C6 P1 C12 C13 96.1(5) no . . .
C6 P1 C12 C17 -82.2(5) no . . .
C12 P1 C6 C7 -170.1(4) no . . .
C12 P1 C6 C11 9.8(6) no . . .
C6 P1 C18 C19 -177.7(4) no . . .
C6 P1 C18 C23 3.1(5) no . . .
C18 P1 C6 C7 82.8(4) no . . .
C18 P1 C6 C11 -97.4(5) no . . .
C12 P1 C18 C19 75.0(4) no . . .
C12 P1 C18 C23 -104.2(5) no . . .
C18 P1 C12 C13 -156.1(4) no . . .
C18 P1 C12 C17 25.7(5) no . . .
Ag1 N1 C1 C2 177.3(4) no . . .
Ag1 N1 C5 C4 -177.1(4) no . . .
Cu1 N1 C1 C2 177.3(4) no . . .
Cu1 N1 C5 C4 -177.1(4) no . . .
C1 N1 C5 C4 0.9(9) no . . .
C5 N1 C1 C2 -0.7(9) no . . .
N1 C1 C2 C3 0.6(10) no . . .
C1 C2 C3 C3 -179.6(6) no . . 2_665
C1 C2 C3 C4 -0.6(9) no . . .
C2 C3 C3 C2 180(424464) no . 2_665 2_665
C2 C3 C3 C4 -1.0(9) no . 2_665 2_665
C2 C3 C4 C5 0.8(9) no . . .
C3 C3 C4 C5 179.8(5) no 2_665 . .
C4 C3 C3 C2 1.0(9) no . 2_665 2_665
C4 C3 C3 C4 -180(435094) no . 2_665 2_665
C3 C4 C5 N1 -1.0(11) no . . .
P1 C6 C7 C8 -178.2(4) no . . .
P1 C6 C11 C10 179.6(4) no . . .
C7 C6 C11 C10 -0.5(9) no . . .
C11 C6 C7 C8 1.9(9) no . . .
C6 C7 C8 C9 -1.1(9) no . . .
C7 C8 C9 C10 -1.1(10) no . . .
C8 C9 C10 C11 2.5(9) no . . .
C9 C10 C11 C6 -1.7(9) no . . .
P1 C12 C13 C14 -176.8(4) no . . .
P1 C12 C17 C16 177.0(4) no . . .
C13 C12 C17 C16 -1.3(9) no . . .
C17 C12 C13 C14 1.5(9) no . . .
C12 C13 C14 C15 -0.3(9) no . . .
C13 C14 C15 C16 -1.1(10) no . . .
C14 C15 C16 C17 1.4(10) no . . .
C15 C16 C17 C12 -0.2(10) no . . .
P1 C18 C19 C20 -177.7(4) no . . .
P1 C18 C23 C22 178.9(4) no . . .
C19 C18 C23 C22 -0.3(9) no . . .
C23 C18 C19 C20 1.6(9) no . . .
C18 C19 C20 C21 -1.2(10) no . . .
C19 C20 C21 C22 -0.5(11) no . . .
C20 C21 C22 C23 1.7(10) no . . .
C21 C22 C23 C18 -1.3(9) no . . .
